data_1568734
loop_
_publ_author_name
'Gilmer, Jannik'
'Trageser, Timo'
'&#x10c;ai&#x107;, Luis'
'Virovets, Alexander'
'Bolte, Michael'
'Lerner, Hans-Wolfram'
'Fantuzzi, Felipe'
'Wagner, Matthias'

_publ_section_title
;
 Catalyst-free diboration and silaboration of alkenes and alkynes using
 bis(9-heterofluorenyl)s.
;
_journal_issue 17
_journal_name_full 'Chemical science'
_journal_page_first 4589
_journal_page_last 4596
_journal_paper_doi 10.1039/d3sc01395b
_journal_volume 14
_journal_year 2023
_chemical_formula_sum 'C54 H75 B2 K O2'
_chemical_formula_weight 816.86
_chemical_properties_physical Air-sensitive,Moisture-sensitive
_space_group_crystal_system monoclinic
_space_group_IT_number 14
_space_group_name_Hall '-P 2yn'
_space_group_name_H-M_alt 'P 1 21/n 1'
_atom_sites_solution_hydrogens mixed
_audit_creation_method SHELXL-2018/3
_audit_update_record
;
2023-03-08 deposited with the CCDC.	2023-03-31 downloaded from the CCDC.
;
_cell_angle_alpha 90
_cell_angle_beta 113.427(10)
_cell_angle_gamma 90
_cell_formula_units_Z 4
_cell_length_a 14.9707(12)
_cell_length_b 21.1115(13)
_cell_length_c 17.2101(16)
_cell_measurement_reflns_used 2602
_cell_measurement_temperature 173(2)
_cell_measurement_theta_max 23.1230
_cell_measurement_theta_min 4.0170
_cell_volume 4990.9(8)
_computing_cell_refinement 'CrysAlisPro 1.171.42.43a (Rigaku OD, 2022)'
_computing_data_collection 'X-Area (Stoe & Cie, 2001)'
_computing_data_reduction 'CrysAlisPro 1.171.42.43a (Rigaku OD, 2022)'
_computing_structure_refinement 'SHELXL-2018/3 (Sheldrick, 2018)'
_computing_structure_solution 'SHELXT (G. M. Sheldrick, 2015)'
_diffrn_ambient_temperature 173(2)
_diffrn_detector 'image plate'
_diffrn_detector_area_resol_mean 6.67
_diffrn_detector_type 'STOE image plate (34 cm diameter)'
_diffrn_measured_fraction_theta_full 0.994
_diffrn_measured_fraction_theta_max 0.994
_diffrn_measurement_device '2-circle goniometer'
_diffrn_measurement_device_type 'STOE IPDS II two-circle-diffractometer'
_diffrn_measurement_method \w
_diffrn_radiation_monochromator mirror
_diffrn_radiation_type MoK\a
_diffrn_radiation_wavelength 0.71073
_diffrn_reflns_av_R_equivalents 0.0882
_diffrn_reflns_av_unetI/netI 0.0886
_diffrn_reflns_Laue_measured_fraction_full 0.994
_diffrn_reflns_Laue_measured_fraction_max 0.994
_diffrn_reflns_limit_h_max 14
_diffrn_reflns_limit_h_min -14
_diffrn_reflns_limit_k_max 20
_diffrn_reflns_limit_k_min -21
_diffrn_reflns_limit_l_max 17
_diffrn_reflns_limit_l_min -17
_diffrn_reflns_number 16636
_diffrn_reflns_point_group_measured_fraction_full 0.994
_diffrn_reflns_point_group_measured_fraction_max 0.994
_diffrn_reflns_theta_full 20.807
_diffrn_reflns_theta_max 20.807
_diffrn_reflns_theta_min 3.711
_diffrn_source 'Genix 3D I\mS microfocus X-ray source'
_exptl_absorpt_coefficient_mu 0.144
_exptl_absorpt_correction_T_max 1.00000
_exptl_absorpt_correction_T_min 0.97811
_exptl_absorpt_correction_type multi-scan
_exptl_absorpt_process_details
;
CrysAlisPro 1.171.42.43a (Rigaku Oxford Diffraction, 2022)
Empirical absorption correction using spherical harmonics,
implemented in SCALE3 ABSPACK scaling algorithm.
;
_exptl_crystal_colour orange
_exptl_crystal_density_diffrn 1.087
_exptl_crystal_description block
_exptl_crystal_F_000 1776
_exptl_crystal_size_max 0.160
_exptl_crystal_size_mid 0.140
_exptl_crystal_size_min 0.080
_refine_diff_density_max 0.309
_refine_diff_density_min -0.208
_refine_diff_density_rms 0.041
_refine_ls_extinction_method none
_refine_ls_goodness_of_fit_ref 0.985
_refine_ls_hydrogen_treatment mixed
_refine_ls_matrix_type full
_refine_ls_number_parameters 611
_refine_ls_number_reflns 5179
_refine_ls_number_restraints 57
_refine_ls_restrained_S_all 0.989
_refine_ls_R_factor_all 0.0893
_refine_ls_R_factor_gt 0.0548
_refine_ls_shift/su_max 0.000
_refine_ls_shift/su_mean 0.000
_refine_ls_structure_factor_coef Fsqd
_refine_ls_weighting_details 'w=1/[\s^2^(Fo^2^)+(0.0705P)^2^] where P=(Fo^2^+2Fc^2^)/3'
_refine_ls_weighting_scheme calc
_refine_ls_wR_factor_gt 0.1293
_refine_ls_wR_factor_ref 0.1470
_reflns_Friedel_coverage 0.000
_reflns_number_gt 3511
_reflns_number_total 5179
_reflns_threshold_expression 'I > 2\s(I)'
_cod_data_source_file d3sc01395b3.cif
_cod_data_source_block wa3345
_cod_depositor_comments 'Adding full bibliography for 1568727--1568737.cif.'
_cod_original_sg_symbol_H-M 'P 21/n'
_cod_database_code 1568734
_shelx_shelxl_version_number 2018/3
_shelx_space_group_comment
;
The symmetry employed for this shelxl refinement is uniquely defined
by the following loop, which should always be used as a source of
symmetry information in preference to the above space-group names.
They are only intended as comments.
;
_shelx_estimated_absorpt_t_min 0.977
_shelx_estimated_absorpt_t_max 0.989

loop_
_space_group_symop_operation_xyz
'x, y, z'
'-x+1/2, y+1/2, -z+1/2'
'-x, -y, -z'
'x-1/2, -y-1/2, z-1/2'

loop_
_atom_site_label
_atom_site_type_symbol
_atom_site_fract_x
_atom_site_fract_y
_atom_site_fract_z
_atom_site_U_iso_or_equiv
_atom_site_adp_type
_atom_site_occupancy
_atom_site_site_symmetry_order
_atom_site_calc_flag
_atom_site_refinement_flags_posn
_atom_site_refinement_flags_adp
_atom_site_refinement_flags_occupancy
_atom_site_disorder_assembly
_atom_site_disorder_group
B1 B 0.6538(3) 0.2945(2) 0.3821(3) 0.0328(11) Uani 1 1 d . . . . .
B2 B 0.6307(3) 0.38851(19) 0.2978(3) 0.0332(11) Uani 1 1 d . . . . .
H1B H 0.6094(18) 0.3194(11) 0.2984(16) 0.011(7) Uiso 1 1 d . . . . .
C1 C 0.6967(3) 0.35412(17) 0.4406(2) 0.0349(10) Uani 1 1 d . . . . .
H1 H 0.734374 0.352223 0.499894 0.042 Uiso 1 1 calc R U . . .
C2 C 0.6726(3) 0.40775(17) 0.3953(2) 0.0349(10) Uani 1 1 d . . . . .
C3 C 0.6877(3) 0.47488(18) 0.4302(3) 0.0462(11) Uani 1 1 d . . . . .
C4 C 0.7448(4) 0.5137(2) 0.3917(4) 0.101(2) Uani 1 1 d . . . . .
H4A H 0.810871 0.496554 0.409899 0.151 Uiso 1 1 calc R U . . .
H4B H 0.748175 0.557804 0.410517 0.151 Uiso 1 1 calc R U . . .
H4C H 0.712443 0.511943 0.329832 0.151 Uiso 1 1 calc R U . . .
C5 C 0.5879(4) 0.5060(2) 0.4068(4) 0.0912(18) Uani 1 1 d . . . . .
H5A H 0.553295 0.506845 0.345061 0.137 Uiso 1 1 calc R U . . .
H5B H 0.596645 0.549408 0.428780 0.137 Uiso 1 1 calc R U . . .
H5C H 0.550054 0.481669 0.431611 0.137 Uiso 1 1 calc R U . . .
C6 C 0.7419(5) 0.4767(2) 0.5261(3) 0.103(2) Uani 1 1 d . . . . .
H6A H 0.704540 0.453474 0.552455 0.155 Uiso 1 1 calc R U . . .
H6B H 0.750026 0.520764 0.545488 0.155 Uiso 1 1 calc R U . . .
H6C H 0.805999 0.456934 0.542040 0.155 Uiso 1 1 calc R U . . .
C11 C 0.5638(2) 0.25919(16) 0.3922(2) 0.0287(9) Uani 1 1 d . . . . .
C12 C 0.5766(3) 0.19326(16) 0.3924(2) 0.0320(9) Uani 1 1 d . . . . .
C13 C 0.5128(3) 0.15309(18) 0.4088(2) 0.0384(10) Uani 1 1 d . . . . .
H13 H 0.520372 0.108470 0.407535 0.046 Uiso 1 1 calc R U . . .
C14 C 0.4383(3) 0.17836(18) 0.4271(2) 0.0409(10) Uani 1 1 d . . . . .
H14 H 0.395318 0.150282 0.438401 0.049 Uiso 1 1 calc R U . . .
C15 C 0.4237(3) 0.24286(18) 0.4296(2) 0.0356(10) Uani 1 1 d . . . . .
C16 C 0.4879(3) 0.28250(18) 0.4112(2) 0.0355(10) Uani 1 1 d . . . . .
H16 H 0.479280 0.327056 0.411781 0.043 Uiso 1 1 calc R U . . .
C17 C 0.3424(3) 0.26991(19) 0.4532(3) 0.0443(11) Uani 1 1 d . . . . .
C18A C 0.3978(6) 0.3039(5) 0.5410(6) 0.066(2) Uani 0.58 1 d . . P A 1
H18A H 0.435740 0.339449 0.533453 0.099 Uiso 0.58 1 calc R U P A 1
H18B H 0.441639 0.273683 0.581496 0.099 Uiso 0.58 1 calc R U P A 1
H18C H 0.350471 0.319752 0.562536 0.099 Uiso 0.58 1 calc R U P A 1
C19A C 0.2856(8) 0.3164(7) 0.3916(7) 0.094(4) Uani 0.58 1 d . . P A 1
H19A H 0.262291 0.297826 0.334723 0.140 Uiso 0.58 1 calc R U P A 1
H19B H 0.326300 0.353361 0.394220 0.140 Uiso 0.58 1 calc R U P A 1
H19C H 0.229865 0.329409 0.403982 0.140 Uiso 0.58 1 calc R U P A 1
C20A C 0.2867(9) 0.2189(7) 0.4719(9) 0.084(5) Uani 0.58 1 d . . P A 1
H20A H 0.239626 0.237385 0.491883 0.125 Uiso 0.58 1 calc R U P A 1
H20B H 0.331393 0.191123 0.515784 0.125 Uiso 0.58 1 calc R U P A 1
H20C H 0.252010 0.194210 0.420376 0.125 Uiso 0.58 1 calc R U P A 1
C18B C 0.3493(11) 0.3405(6) 0.4742(12) 0.082(4) Uani 0.42 1 d . . P A 2
H18D H 0.344400 0.364950 0.424245 0.124 Uiso 0.42 1 calc R U P A 2
H18E H 0.411909 0.349300 0.520905 0.124 Uiso 0.42 1 calc R U P A 2
H18F H 0.296172 0.352408 0.490802 0.124 Uiso 0.42 1 calc R U P A 2
C19B C 0.2394(8) 0.2609(9) 0.3729(9) 0.084(5) Uani 0.42 1 d . . P A 2
H19D H 0.187150 0.279894 0.385741 0.126 Uiso 0.42 1 calc R U P A 2
H19E H 0.226402 0.215611 0.361277 0.126 Uiso 0.42 1 calc R U P A 2
H19F H 0.242523 0.281676 0.323108 0.126 Uiso 0.42 1 calc R U P A 2
C20B C 0.3281(18) 0.2352(10) 0.5243(12) 0.112(9) Uani 0.42 1 d . . P A 2
H20D H 0.283374 0.259218 0.541932 0.167 Uiso 0.42 1 calc R U P A 2
H20E H 0.390943 0.230640 0.572347 0.167 Uiso 0.42 1 calc R U P A 2
H20F H 0.300690 0.193127 0.504530 0.167 Uiso 0.42 1 calc R U P A 2
C21 C 0.7145(3) 0.23376(16) 0.3722(2) 0.0315(9) Uani 1 1 d . . . . .
C22 C 0.6655(3) 0.17794(17) 0.3784(2) 0.0319(9) Uani 1 1 d . . . . .
C23 C 0.7036(3) 0.11893(18) 0.3733(2) 0.0399(10) Uani 1 1 d . . . . .
H23 H 0.670739 0.081556 0.378026 0.048 Uiso 1 1 calc R U . . .
C24 C 0.7901(3) 0.11453(18) 0.3613(2) 0.0406(10) Uani 1 1 d . . . . .
H24 H 0.815658 0.073880 0.358059 0.049 Uiso 1 1 calc R U . . .
C25 C 0.8399(3) 0.16811(18) 0.3539(2) 0.0358(10) Uani 1 1 d . . . . .
C26 C 0.8004(3) 0.22725(17) 0.3603(2) 0.0349(10) Uani 1 1 d . . . . .
H26 H 0.833967 0.264454 0.356298 0.042 Uiso 1 1 calc R U . . .
C27 C 0.9338(3) 0.16404(18) 0.3395(3) 0.0431(11) Uani 1 1 d . . . . .
C28 C 0.9647(4) 0.0971(2) 0.3328(4) 0.0868(18) Uani 1 1 d . . . . .
H28A H 0.971654 0.073566 0.384014 0.130 Uiso 1 1 calc R U . . .
H28B H 1.027090 0.097509 0.326857 0.130 Uiso 1 1 calc R U . . .
H28C H 0.915304 0.076552 0.283221 0.130 Uiso 1 1 calc R U . . .
C29 C 1.0156(3) 0.1945(3) 0.4158(4) 0.0943(19) Uani 1 1 d . . . . .
H29A H 0.999620 0.239005 0.420465 0.141 Uiso 1 1 calc R U . . .
H29B H 1.076944 0.192125 0.408085 0.141 Uiso 1 1 calc R U . . .
H29C H 1.022480 0.171914 0.467622 0.141 Uiso 1 1 calc R U . . .
C30 C 0.9213(4) 0.1997(3) 0.2600(4) 0.103(2) Uani 1 1 d . . . . .
H30A H 0.871135 0.178991 0.211080 0.155 Uiso 1 1 calc R U . . .
H30B H 0.983036 0.199933 0.252854 0.155 Uiso 1 1 calc R U . . .
H30C H 0.901485 0.243357 0.264305 0.155 Uiso 1 1 calc R U . . .
C31 C 0.5280(3) 0.40874(15) 0.2237(2) 0.0285(9) Uani 1 1 d . . . . .
C32 C 0.5411(3) 0.42049(16) 0.1478(2) 0.0294(9) Uani 1 1 d . . . . .
C33 C 0.4651(3) 0.44241(17) 0.0768(2) 0.0357(10) Uani 1 1 d . . . . .
H33 H 0.473775 0.448322 0.025494 0.043 Uiso 1 1 calc R U . . .
C34 C 0.3756(3) 0.45591(16) 0.0799(2) 0.0351(10) Uani 1 1 d . . . . .
H34 H 0.324237 0.472002 0.030880 0.042 Uiso 1 1 calc R U . . .
C35 C 0.3600(3) 0.44631(16) 0.1533(3) 0.0327(9) Uani 1 1 d D . . . .
C36 C 0.4367(3) 0.42077(16) 0.2235(2) 0.0347(10) Uani 1 1 d . . . . .
H36 H 0.425830 0.411295 0.273025 0.042 Uiso 1 1 calc R U . . .
C37 C 0.2626(2) 0.46556(16) 0.1566(2) 0.0402(10) Uani 1 1 d D . . . .
C38A C 0.2610(5) 0.4557(4) 0.2439(4) 0.069(2) Uani 0.76 1 d D U P B 3
H38A H 0.271914 0.410864 0.259397 0.104 Uiso 0.76 1 calc R U P B 3
H38B H 0.197553 0.468767 0.242556 0.104 Uiso 0.76 1 calc R U P B 3
H38C H 0.312387 0.481231 0.285731 0.104 Uiso 0.76 1 calc R U P B 3
C39A C 0.1800(4) 0.4281(3) 0.0912(5) 0.067(2) Uani 0.76 1 d D U P B 3
H39A H 0.181856 0.433531 0.035335 0.101 Uiso 0.76 1 calc R U P B 3
H39B H 0.117549 0.443545 0.089654 0.101 Uiso 0.76 1 calc R U P B 3
H39C H 0.187313 0.383124 0.106536 0.101 Uiso 0.76 1 calc R U P B 3
C40A C 0.2467(5) 0.5364(3) 0.1369(5) 0.072(2) Uani 0.76 1 d D U P B 3
H40A H 0.303141 0.560197 0.175470 0.108 Uiso 0.76 1 calc R U P B 3
H40B H 0.188131 0.550403 0.144390 0.108 Uiso 0.76 1 calc R U P B 3
H40C H 0.238498 0.544091 0.078319 0.108 Uiso 0.76 1 calc R U P B 3
C38B C 0.1987(15) 0.4067(7) 0.1427(15) 0.067(7) Uani 0.24 1 d D U P B 4
H38D H 0.186270 0.388657 0.086856 0.101 Uiso 0.24 1 calc R U P B 4
H38E H 0.136742 0.418397 0.145575 0.101 Uiso 0.24 1 calc R U P B 4
H38F H 0.232063 0.375315 0.186616 0.101 Uiso 0.24 1 calc R U P B 4
C39B C 0.2063(16) 0.5132(10) 0.0872(12) 0.077(8) Uani 0.24 1 d D U P B 4
H39D H 0.250887 0.546172 0.084177 0.115 Uiso 0.24 1 calc R U P B 4
H39E H 0.154587 0.532582 0.100476 0.115 Uiso 0.24 1 calc R U P B 4
H39F H 0.177562 0.491265 0.032649 0.115 Uiso 0.24 1 calc R U P B 4
C40B C 0.279(2) 0.4964(14) 0.2414(11) 0.107(11) Uani 0.24 1 d D U P B 4
H40D H 0.322387 0.469977 0.287705 0.161 Uiso 0.24 1 calc R U P B 4
H40E H 0.215913 0.500546 0.246614 0.161 Uiso 0.24 1 calc R U P B 4
H40F H 0.307468 0.538427 0.244407 0.161 Uiso 0.24 1 calc R U P B 4
C41 C 0.7008(3) 0.39498(16) 0.2465(2) 0.0317(9) Uani 1 1 d . . . . .
C42 C 0.6445(3) 0.41200(16) 0.1620(2) 0.0303(9) Uani 1 1 d . . . . .
C43 C 0.6887(3) 0.42381(17) 0.1059(3) 0.0398(10) Uani 1 1 d . . . . .
H43 H 0.650394 0.432811 0.048028 0.048 Uiso 1 1 calc R U . . .
C44 C 0.7893(3) 0.42227(18) 0.1355(3) 0.0444(11) Uani 1 1 d . . . . .
H44 H 0.819104 0.430746 0.097124 0.053 Uiso 1 1 calc R U . . .
C45 C 0.8483(3) 0.40877(17) 0.2195(3) 0.0396(10) Uani 1 1 d . . . . .
C46 C 0.8018(3) 0.39387(17) 0.2739(3) 0.0384(10) Uani 1 1 d . . . . .
H46 H 0.840394 0.382735 0.331008 0.046 Uiso 1 1 calc R U . . .
C47 C 0.9593(3) 0.41453(19) 0.2513(3) 0.0483(12) Uani 1 1 d . . . . .
C48 C 0.9851(3) 0.4823(2) 0.2368(3) 0.0722(15) Uani 1 1 d . . . . .
H48A H 0.958545 0.491287 0.175938 0.108 Uiso 1 1 calc R U . . .
H48B H 1.056086 0.487139 0.260265 0.108 Uiso 1 1 calc R U . . .
H48C H 0.957370 0.511977 0.264984 0.108 Uiso 1 1 calc R U . . .
C49 C 0.9987(3) 0.3688(2) 0.2031(3) 0.0687(14) Uani 1 1 d . . . . .
H49A H 0.979876 0.325400 0.209873 0.103 Uiso 1 1 calc R U . . .
H49B H 1.069805 0.371952 0.225690 0.103 Uiso 1 1 calc R U . . .
H49C H 0.971457 0.380008 0.142819 0.103 Uiso 1 1 calc R U . . .
C50 C 1.0113(3) 0.4002(3) 0.3460(3) 0.0757(15) Uani 1 1 d . . . . .
H50A H 0.989560 0.430191 0.378276 0.114 Uiso 1 1 calc R U . . .
H50B H 1.081805 0.404340 0.363060 0.114 Uiso 1 1 calc R U . . .
H50C H 0.995928 0.356929 0.357150 0.114 Uiso 1 1 calc R U . . .
K1 K 0.35350(7) 0.31249(4) 0.05314(6) 0.0475(3) Uani 1 1 d . . . . .
O1 O 0.2625(2) 0.25405(15) 0.13467(19) 0.0687(9) Uani 1 1 d . . . . .
C11T C 0.1656(4) 0.2438(2) 0.1288(3) 0.0708(14) Uani 1 1 d . . . . .
H11A H 0.117615 0.251864 0.070455 0.085 Uiso 1 1 calc R U . . .
H11B H 0.151109 0.272070 0.168159 0.085 Uiso 1 1 calc R U . . .
C12T C 0.1623(5) 0.1751(3) 0.1527(4) 0.0937(18) Uani 1 1 d . . . . .
H12A H 0.122605 0.170103 0.186632 0.112 Uiso 1 1 calc R U . . .
H12B H 0.134343 0.148223 0.101525 0.112 Uiso 1 1 calc R U . . .
C13T C 0.2667(6) 0.1578(3) 0.2040(4) 0.117(2) Uani 1 1 d . . . . .
H13A H 0.277040 0.149229 0.263526 0.141 Uiso 1 1 calc R U . . .
H13B H 0.284930 0.119482 0.180434 0.141 Uiso 1 1 calc R U . . .
C14T C 0.3255(4) 0.2127(3) 0.1991(3) 0.0952(19) Uani 1 1 d . . . . .
H14A H 0.352742 0.235020 0.254242 0.114 Uiso 1 1 calc R U . . .
H14B H 0.380125 0.198525 0.184730 0.114 Uiso 1 1 calc R U . . .
O2 O 0.4861(2) 0.22492(15) 0.0862(2) 0.0756(10) Uani 1 1 d . . . . .
C21T C 0.4695(4) 0.1615(3) 0.0554(5) 0.124(3) Uani 1 1 d . . . . .
H21A H 0.415943 0.142241 0.067189 0.149 Uiso 1 1 calc R U . . .
H21B H 0.451157 0.160973 -0.006615 0.149 Uiso 1 1 calc R U . . .
C22T C 0.5565(6) 0.1269(3) 0.0968(5) 0.139(3) Uani 1 1 d . . . . .
H22A H 0.568602 0.098308 0.056442 0.166 Uiso 1 1 calc R U . . .
H22B H 0.552325 0.101173 0.143309 0.166 Uiso 1 1 calc R U . . .
C23T C 0.6323(5) 0.1726(3) 0.1294(5) 0.127(3) Uani 1 1 d . . . . .
H23A H 0.663150 0.180154 0.088882 0.153 Uiso 1 1 calc R U . . .
H23B H 0.682787 0.158197 0.183871 0.153 Uiso 1 1 calc R U . . .
C24T C 0.5848(5) 0.2304(3) 0.1413(3) 0.101(2) Uani 1 1 d . . . . .
H24A H 0.591578 0.233890 0.200772 0.122 Uiso 1 1 calc R U . . .
H24B H 0.614219 0.268345 0.127193 0.122 Uiso 1 1 calc R U . . .

loop_
_atom_site_aniso_label
_atom_site_aniso_U_11
_atom_site_aniso_U_22
_atom_site_aniso_U_33
_atom_site_aniso_U_23
_atom_site_aniso_U_13
_atom_site_aniso_U_12
B1 0.033(3) 0.034(3) 0.028(3) 0.007(2) 0.008(2) 0.007(2)
B2 0.034(3) 0.027(3) 0.041(3) 0.008(2) 0.017(2) 0.001(2)
C1 0.031(2) 0.037(2) 0.033(2) 0.002(2) 0.0086(19) -0.0005(19)
C2 0.029(2) 0.033(2) 0.043(3) -0.003(2) 0.015(2) -0.0022(19)
C3 0.045(3) 0.038(3) 0.051(3) -0.007(2) 0.014(2) -0.006(2)
C4 0.142(6) 0.040(3) 0.151(6) -0.022(3) 0.090(5) -0.037(3)
C5 0.077(4) 0.056(3) 0.135(5) -0.041(3) 0.037(4) 0.004(3)
C6 0.145(6) 0.052(3) 0.075(4) -0.024(3) 0.004(4) -0.007(3)
C11 0.025(2) 0.032(2) 0.023(2) -0.0021(17) 0.0032(18) -0.0015(18)
C12 0.032(2) 0.028(2) 0.029(2) -0.0018(17) 0.0052(19) -0.0022(19)
C13 0.039(3) 0.028(2) 0.044(3) -0.0006(18) 0.011(2) -0.005(2)
C14 0.035(3) 0.040(3) 0.048(3) 0.001(2) 0.017(2) -0.009(2)
C15 0.033(2) 0.039(3) 0.032(2) -0.0011(19) 0.009(2) -0.001(2)
C16 0.034(2) 0.032(2) 0.035(2) -0.0020(18) 0.007(2) 0.000(2)
C17 0.041(3) 0.047(3) 0.052(3) -0.003(2) 0.027(2) -0.001(2)
C18A 0.073(6) 0.073(7) 0.071(7) -0.015(5) 0.047(6) 0.001(5)
C19A 0.062(7) 0.148(11) 0.083(8) 0.040(8) 0.042(7) 0.067(8)
C20A 0.065(8) 0.076(8) 0.146(16) -0.018(10) 0.081(10) 0.000(7)
C18B 0.076(11) 0.059(9) 0.130(15) -0.026(9) 0.060(11) -0.004(7)
C19B 0.027(7) 0.145(14) 0.078(10) -0.041(11) 0.017(7) -0.001(8)
C20B 0.19(3) 0.100(18) 0.095(16) 0.036(13) 0.108(17) 0.053(16)
C21 0.027(2) 0.031(2) 0.030(2) 0.0038(17) 0.0039(18) 0.0003(19)
C22 0.030(2) 0.030(2) 0.031(2) 0.0000(17) 0.0076(18) 0.000(2)
C23 0.039(3) 0.033(3) 0.043(3) 0.0001(19) 0.011(2) -0.001(2)
C24 0.044(3) 0.031(2) 0.041(3) -0.0036(19) 0.011(2) 0.011(2)
C25 0.035(2) 0.033(3) 0.037(2) 0.0036(18) 0.011(2) 0.006(2)
C26 0.032(2) 0.035(2) 0.033(2) 0.0056(18) 0.0090(19) 0.002(2)
C27 0.042(3) 0.039(3) 0.053(3) 0.008(2) 0.024(2) 0.008(2)
C28 0.083(4) 0.070(4) 0.136(5) 0.008(3) 0.073(4) 0.027(3)
C29 0.043(3) 0.118(5) 0.120(5) -0.028(4) 0.031(3) -0.003(3)
C30 0.111(5) 0.123(5) 0.121(5) 0.068(4) 0.094(4) 0.060(4)
C31 0.030(2) 0.019(2) 0.041(3) -0.0010(17) 0.019(2) -0.0011(17)
C32 0.029(2) 0.027(2) 0.034(3) -0.0003(18) 0.014(2) -0.0034(18)
C33 0.034(3) 0.036(2) 0.036(3) 0.0030(19) 0.013(2) -0.0042(19)
C34 0.030(2) 0.033(2) 0.039(3) 0.0066(18) 0.010(2) -0.0033(18)
C35 0.032(2) 0.022(2) 0.044(3) 0.0029(19) 0.015(2) -0.0011(18)
C36 0.038(3) 0.029(2) 0.044(3) 0.0013(19) 0.024(2) -0.0025(19)
C37 0.031(2) 0.038(2) 0.052(3) 0.001(2) 0.018(2) 0.0075(19)
C38A 0.042(4) 0.113(6) 0.067(5) 0.014(4) 0.036(3) 0.026(4)
C39A 0.033(4) 0.089(5) 0.084(5) -0.019(4) 0.026(4) -0.004(3)
C40A 0.062(5) 0.062(4) 0.105(6) 0.002(4) 0.048(4) 0.021(3)
C38B 0.061(10) 0.070(10) 0.073(11) 0.003(8) 0.030(8) -0.011(8)
C39B 0.067(11) 0.082(11) 0.090(11) 0.006(8) 0.041(9) 0.020(8)
C40B 0.094(14) 0.113(14) 0.118(14) -0.015(9) 0.045(9) 0.019(9)
C41 0.032(3) 0.026(2) 0.039(3) 0.0025(18) 0.017(2) 0.0015(18)
C42 0.029(2) 0.025(2) 0.043(3) -0.0005(18) 0.021(2) -0.0034(17)
C43 0.034(3) 0.043(3) 0.042(3) 0.006(2) 0.014(2) 0.000(2)
C44 0.041(3) 0.045(3) 0.057(3) 0.003(2) 0.031(3) 0.000(2)
C45 0.034(3) 0.033(2) 0.057(3) 0.002(2) 0.023(2) 0.0013(19)
C46 0.030(3) 0.037(2) 0.048(3) 0.005(2) 0.015(2) 0.0055(19)
C47 0.035(3) 0.047(3) 0.069(3) 0.010(2) 0.027(2) 0.005(2)
C48 0.044(3) 0.054(3) 0.121(5) 0.004(3) 0.035(3) -0.003(2)
C49 0.051(3) 0.067(3) 0.102(4) 0.003(3) 0.045(3) 0.011(3)
C50 0.031(3) 0.105(4) 0.087(4) 0.006(3) 0.019(3) -0.002(3)
K1 0.0524(6) 0.0385(6) 0.0463(6) 0.0004(4) 0.0141(5) 0.0039(5)
O1 0.061(2) 0.083(2) 0.053(2) 0.0072(18) 0.0119(18) -0.0125(19)
C11T 0.067(4) 0.092(4) 0.047(3) -0.002(3) 0.016(3) -0.018(3)
C12T 0.107(5) 0.099(5) 0.088(5) -0.005(4) 0.052(4) -0.025(4)
C13T 0.158(7) 0.088(5) 0.065(4) 0.018(3) 0.000(4) -0.021(5)
C14T 0.084(4) 0.134(6) 0.060(4) 0.036(4) 0.021(3) 0.011(4)
O2 0.069(2) 0.066(2) 0.076(3) -0.0089(18) 0.012(2) 0.0215(18)
C21T 0.070(4) 0.079(4) 0.195(8) -0.050(5) 0.023(5) 0.002(4)
C22T 0.115(6) 0.085(5) 0.171(8) -0.008(5) 0.009(5) 0.036(5)
C23T 0.062(4) 0.120(6) 0.165(7) -0.021(5) 0.007(4) 0.021(4)
C24T 0.119(5) 0.068(4) 0.057(4) -0.018(3) -0.030(4) 0.011(4)

loop_
_atom_type_symbol
_atom_type_description
_atom_type_scat_dispersion_real
_atom_type_scat_dispersion_imag
_atom_type_scat_source
C C 0.0033 0.0016 'International Tables Vol C Tables 4.2.6.8 and 6.1.1.4'
H H 0.0000 0.0000 'International Tables Vol C Tables 4.2.6.8 and 6.1.1.4'
B B 0.0013 0.0007 'International Tables Vol C Tables 4.2.6.8 and 6.1.1.4'
O O 0.0106 0.0060 'International Tables Vol C Tables 4.2.6.8 and 6.1.1.4'
K K 0.2009 0.2494 'International Tables Vol C Tables 4.2.6.8 and 6.1.1.4'

loop_
_geom_angle_atom_site_label_1
_geom_angle_atom_site_label_2
_geom_angle_atom_site_label_3
_geom_angle
_geom_angle_site_symmetry_1
_geom_angle_site_symmetry_3
_geom_angle_publ_flag
C1 B1 C11 116.5(3) . . ?
C1 B1 C21 126.5(3) . . ?
C11 B1 C21 100.0(3) . . ?
C1 B1 H1B 104.9(10) . . ?
C11 B1 H1B 101.9(10) . . ?
C21 B1 H1B 104.0(10) . . ?
C2 B2 C31 128.0(3) . . ?
C2 B2 C41 118.8(3) . . ?
C31 B2 C41 99.6(3) . . ?
C2 B2 H1B 103.7(10) . . ?
C31 B2 H1B 97.2(10) . . ?
C41 B2 H1B 105.8(10) . . ?
C2 C1 B1 110.8(3) . . ?
C2 C1 H1 124.6 . . ?
B1 C1 H1 124.6 . . ?
C1 C2 C3 126.4(4) . . ?
C1 C2 B2 107.5(3) . . ?
C3 C2 B2 126.0(3) . . ?
C4 C3 C2 110.7(3) . . ?
C4 C3 C6 108.1(4) . . ?
C2 C3 C6 112.5(3) . . ?
C4 C3 C5 108.3(4) . . ?
C2 C3 C5 108.6(3) . . ?
C6 C3 C5 108.5(4) . . ?
C3 C4 H4A 109.5 . . ?
C3 C4 H4B 109.5 . . ?
H4A C4 H4B 109.5 . . ?
C3 C4 H4C 109.5 . . ?
H4A C4 H4C 109.5 . . ?
H4B C4 H4C 109.5 . . ?
C3 C5 H5A 109.5 . . ?
C3 C5 H5B 109.5 . . ?
H5A C5 H5B 109.5 . . ?
C3 C5 H5C 109.5 . . ?
H5A C5 H5C 109.5 . . ?
H5B C5 H5C 109.5 . . ?
C3 C6 H6A 109.5 . . ?
C3 C6 H6B 109.5 . . ?
H6A C6 H6B 109.5 . . ?
C3 C6 H6C 109.5 . . ?
H6A C6 H6C 109.5 . . ?
H6B C6 H6C 109.5 . . ?
C16 C11 C12 118.2(3) . . ?
C16 C11 B1 131.2(3) . . ?
C12 C11 B1 109.9(3) . . ?
C13 C12 C11 120.1(3) . . ?
C13 C12 C22 129.5(3) . . ?
C11 C12 C22 110.3(3) . . ?
C14 C13 C12 119.6(3) . . ?
C14 C13 H13 120.2 . . ?
C12 C13 H13 120.2 . . ?
C13 C14 C15 122.7(3) . . ?
C13 C14 H14 118.7 . . ?
C15 C14 H14 118.7 . . ?
C14 C15 C16 116.7(3) . . ?
C14 C15 C17 121.7(3) . . ?
C16 C15 C17 121.6(3) . . ?
C11 C16 C15 122.6(3) . . ?
C11 C16 H16 118.7 . . ?
C15 C16 H16 118.7 . . ?
C19A C17 C20A 115.9(8) . . ?
C20B C17 C18B 107.5(10) . . ?
C19A C17 C15 110.8(4) . . ?
C20A C17 C15 111.2(6) . . ?
C20B C17 C15 114.5(9) . . ?
C18B C17 C15 116.0(5) . . ?
C19A C17 C18A 109.0(7) . . ?
C20A C17 C18A 104.6(7) . . ?
C15 C17 C18A 104.5(4) . . ?
C20B C17 C19B 103.9(11) . . ?
C18B C17 C19B 105.6(9) . . ?
C15 C17 C19B 108.4(5) . . ?
C17 C18A H18A 109.5 . . ?
C17 C18A H18B 109.5 . . ?
H18A C18A H18B 109.5 . . ?
C17 C18A H18C 109.5 . . ?
H18A C18A H18C 109.5 . . ?
H18B C18A H18C 109.5 . . ?
C17 C19A H19A 109.5 . . ?
C17 C19A H19B 109.5 . . ?
H19A C19A H19B 109.5 . . ?
C17 C19A H19C 109.5 . . ?
H19A C19A H19C 109.5 . . ?
H19B C19A H19C 109.5 . . ?
C17 C20A H20A 109.5 . . ?
C17 C20A H20B 109.5 . . ?
H20A C20A H20B 109.5 . . ?
C17 C20A H20C 109.5 . . ?
H20A C20A H20C 109.5 . . ?
H20B C20A H20C 109.5 . . ?
C17 C18B H18D 109.5 . . ?
C17 C18B H18E 109.5 . . ?
H18D C18B H18E 109.5 . . ?
C17 C18B H18F 109.5 . . ?
H18D C18B H18F 109.5 . . ?
H18E C18B H18F 109.5 . . ?
C17 C19B H19D 109.5 . . ?
C17 C19B H19E 109.5 . . ?
H19D C19B H19E 109.5 . . ?
C17 C19B H19F 109.5 . . ?
H19D C19B H19F 109.5 . . ?
H19E C19B H19F 109.5 . . ?
C17 C20B H20D 109.5 . . ?
C17 C20B H20E 109.5 . . ?
H20D C20B H20E 109.5 . . ?
C17 C20B H20F 109.5 . . ?
H20D C20B H20F 109.5 . . ?
H20E C20B H20F 109.5 . . ?
C26 C21 C22 117.9(3) . . ?
C26 C21 B1 133.3(3) . . ?
C22 C21 B1 108.8(3) . . ?
C26 C21 K1 80.1(2) . 4_666 ?
C22 C21 K1 79.9(2) . 4_666 ?
B1 C21 K1 108.7(2) . 4_666 ?
C23 C22 C21 120.3(3) . . ?
C23 C22 C12 128.7(3) . . ?
C21 C22 C12 111.0(3) . . ?
C23 C22 K1 83.4(2) . 4_666 ?
C21 C22 K1 74.30(19) . 4_666 ?
C12 C22 K1 110.1(2) . 4_666 ?
C22 C23 C24 119.9(4) . . ?
C22 C23 H23 120.0 . . ?
C24 C23 H23 120.0 . . ?
C25 C24 C23 121.6(3) . . ?
C25 C24 H24 119.2 . . ?
C23 C24 H24 119.2 . . ?
C24 C25 C26 117.3(3) . . ?
C24 C25 C27 122.2(3) . . ?
C26 C25 C27 120.5(3) . . ?
C21 C26 C25 122.9(3) . . ?
C21 C26 K1 74.7(2) . 4_666 ?
C25 C26 K1 84.8(2) . 4_666 ?
C21 C26 H26 118.5 . . ?
C25 C26 H26 118.5 . . ?
K1 C26 H26 111.8 4_666 . ?
C28 C27 C30 109.3(4) . . ?
C28 C27 C25 113.3(3) . . ?
C30 C27 C25 109.3(3) . . ?
C28 C27 C29 107.1(4) . . ?
C30 C27 C29 109.7(4) . . ?
C25 C27 C29 108.1(3) . . ?
C27 C28 H28A 109.5 . . ?
C27 C28 H28B 109.5 . . ?
H28A C28 H28B 109.5 . . ?
C27 C28 H28C 109.5 . . ?
H28A C28 H28C 109.5 . . ?
H28B C28 H28C 109.5 . . ?
C27 C29 H29A 109.5 . . ?
C27 C29 H29B 109.5 . . ?
H29A C29 H29B 109.5 . . ?
C27 C29 H29C 109.5 . . ?
H29A C29 H29C 109.5 . . ?
H29B C29 H29C 109.5 . . ?
C27 C30 H30A 109.5 . . ?
C27 C30 H30B 109.5 . . ?
H30A C30 H30B 109.5 . . ?
C27 C30 H30C 109.5 . . ?
H30A C30 H30C 109.5 . . ?
H30B C30 H30C 109.5 . . ?
C36 C31 C32 117.5(3) . . ?
C36 C31 B2 132.6(3) . . ?
C32 C31 B2 109.6(3) . . ?
C33 C32 C31 120.6(3) . . ?
C33 C32 C42 128.9(3) . . ?
C31 C32 C42 110.3(3) . . ?
C32 C33 C34 120.2(3) . . ?
C32 C33 K1 91.7(2) . . ?
C34 C33 K1 73.4(2) . . ?
C32 C33 H33 119.9 . . ?
C34 C33 H33 119.9 . . ?
K1 C33 H33 104.8 . . ?
C35 C34 C33 121.2(3) . . ?
C35 C34 K1 86.9(2) . . ?
C33 C34 K1 80.8(2) . . ?
C35 C34 H34 119.4 . . ?
C33 C34 H34 119.4 . . ?
K1 C34 H34 102.7 . . ?
C34 C35 C36 117.6(3) . . ?
C34 C35 C37 120.0(3) . . ?
C36 C35 C37 122.3(3) . . ?
C31 C36 C35 122.7(3) . . ?
C31 C36 H36 118.6 . . ?
C35 C36 H36 118.6 . . ?
C39A C37 C38A 109.3(5) . . ?
C38B C37 C40B 110.3(15) . . ?
C38B C37 C39B 107.2(14) . . ?
C40B C37 C39B 107.1(15) . . ?
C39A C37 C40A 109.5(5) . . ?
C38A C37 C40A 106.8(5) . . ?
C39A C37 C35 109.9(4) . . ?
C38A C37 C35 112.8(4) . . ?
C38B C37 C35 108.9(9) . . ?
C40B C37 C35 111.0(12) . . ?
C39B C37 C35 112.4(9) . . ?
C40A C37 C35 108.5(3) . . ?
C37 C38A H38A 109.5 . . ?
C37 C38A H38B 109.5 . . ?
H38A C38A H38B 109.5 . . ?
C37 C38A H38C 109.5 . . ?
H38A C38A H38C 109.5 . . ?
H38B C38A H38C 109.5 . . ?
C37 C39A H39A 109.5 . . ?
C37 C39A H39B 109.5 . . ?
H39A C39A H39B 109.5 . . ?
C37 C39A H39C 109.5 . . ?
H39A C39A H39C 109.5 . . ?
H39B C39A H39C 109.5 . . ?
C37 C40A H40A 109.5 . . ?
C37 C40A H40B 109.5 . . ?
H40A C40A H40B 109.5 . . ?
C37 C40A H40C 109.5 . . ?
H40A C40A H40C 109.5 . . ?
H40B C40A H40C 109.5 . . ?
C37 C38B H38D 109.5 . . ?
C37 C38B H38E 109.5 . . ?
H38D C38B H38E 109.5 . . ?
C37 C38B H38F 109.5 . . ?
H38D C38B H38F 109.5 . . ?
H38E C38B H38F 109.5 . . ?
C37 C39B H39D 109.5 . . ?
C37 C39B H39E 109.5 . . ?
H39D C39B H39E 109.5 . . ?
C37 C39B H39F 109.5 . . ?
H39D C39B H39F 109.5 . . ?
H39E C39B H39F 109.5 . . ?
C37 C40B H40D 109.5 . . ?
C37 C40B H40E 109.5 . . ?
H40D C40B H40E 109.5 . . ?
C37 C40B H40F 109.5 . . ?
H40D C40B H40F 109.5 . . ?
H40E C40B H40F 109.5 . . ?
C46 C41 C42 118.5(3) . . ?
C46 C41 B2 131.5(4) . . ?
C42 C41 B2 109.5(3) . . ?
C43 C42 C41 120.5(3) . . ?
C43 C42 C32 128.2(4) . . ?
C41 C42 C32 111.0(3) . . ?
C44 C43 C42 119.1(4) . . ?
C44 C43 H43 120.4 . . ?
C42 C43 H43 120.4 . . ?
C43 C44 C45 122.4(4) . . ?
C43 C44 H44 118.8 . . ?
C45 C44 H44 118.8 . . ?
C44 C45 C46 117.4(4) . . ?
C44 C45 C47 120.3(4) . . ?
C46 C45 C47 122.2(4) . . ?
C41 C46 C45 121.8(4) . . ?
C41 C46 H46 119.1 . . ?
C45 C46 H46 119.1 . . ?
C48 C47 C50 107.7(4) . . ?
C48 C47 C45 108.9(3) . . ?
C50 C47 C45 112.6(3) . . ?
C48 C47 C49 108.9(3) . . ?
C50 C47 C49 108.0(4) . . ?
C45 C47 C49 110.6(4) . . ?
C47 C48 H48A 109.5 . . ?
C47 C48 H48B 109.5 . . ?
H48A C48 H48B 109.5 . . ?
C47 C48 H48C 109.5 . . ?
H48A C48 H48C 109.5 . . ?
H48B C48 H48C 109.5 . . ?
C47 C49 H49A 109.5 . . ?
C47 C49 H49B 109.5 . . ?
H49A C49 H49B 109.5 . . ?
C47 C49 H49C 109.5 . . ?
H49A C49 H49C 109.5 . . ?
H49B C49 H49C 109.5 . . ?
C47 C50 H50A 109.5 . . ?
C47 C50 H50B 109.5 . . ?
H50A C50 H50B 109.5 . . ?
C47 C50 H50C 109.5 . . ?
H50A C50 H50C 109.5 . . ?
H50B C50 H50C 109.5 . . ?
O2 K1 O1 93.56(11) . . ?
O2 K1 C34 129.93(11) . . ?
O1 K1 C34 115.68(10) . . ?
O2 K1 C21 98.23(10) . 4_565 ?
O1 K1 C21 95.98(10) . 4_565 ?
C34 K1 C21 116.55(10) . 4_565 ?
O2 K1 C33 105.70(11) . . ?
O1 K1 C33 134.61(10) . . ?
C34 K1 C33 25.83(9) . . ?
C21 K1 C33 120.50(10) 4_565 . ?
O2 K1 C26 83.93(10) . 4_565 ?
O1 K1 C26 117.63(10) . 4_565 ?
C34 K1 C26 112.49(10) . 4_565 ?
C21 K1 C26 25.25(9) 4_565 4_565 ?
C33 K1 C26 105.20(10) . 4_565 ?
O2 K1 C22 123.95(10) . 4_565 ?
O1 K1 C22 94.73(10) . 4_565 ?
C34 K1 C22 94.64(10) . 4_565 ?
C21 K1 C22 25.76(9) 4_565 4_565 ?
C33 K1 C22 106.79(10) . 4_565 ?
C26 K1 C22 43.99(9) 4_565 4_565 ?
C11T O1 C14T 107.4(4) . . ?
C11T O1 K1 139.7(3) . . ?
C14T O1 K1 112.3(3) . . ?
O1 C11T C12T 105.6(4) . . ?
O1 C11T H11A 110.6 . . ?
C12T C11T H11A 110.6 . . ?
O1 C11T H11B 110.6 . . ?
C12T C11T H11B 110.6 . . ?
H11A C11T H11B 108.8 . . ?
C13T C12T C11T 104.7(5) . . ?
C13T C12T H12A 110.8 . . ?
C11T C12T H12A 110.8 . . ?
C13T C12T H12B 110.8 . . ?
C11T C12T H12B 110.8 . . ?
H12A C12T H12B 108.9 . . ?
C14T C13T C12T 106.2(5) . . ?
C14T C13T H13A 110.5 . . ?
C12T C13T H13A 110.5 . . ?
C14T C13T H13B 110.5 . . ?
C12T C13T H13B 110.5 . . ?
H13A C13T H13B 108.7 . . ?
O1 C14T C13T 107.3(5) . . ?
O1 C14T H14A 110.2 . . ?
C13T C14T H14A 110.2 . . ?
O1 C14T H14B 110.2 . . ?
C13T C14T H14B 110.2 . . ?
H14A C14T H14B 108.5 . . ?
C24T O2 C21T 108.0(4) . . ?
C24T O2 K1 126.4(3) . . ?
C21T O2 K1 125.5(3) . . ?
C22T C21T O2 107.9(5) . . ?
C22T C21T H21A 110.1 . . ?
O2 C21T H21A 110.1 . . ?
C22T C21T H21B 110.1 . . ?
O2 C21T H21B 110.1 . . ?
H21A C21T H21B 108.4 . . ?
C21T C22T C23T 106.2(6) . . ?
C21T C22T H22A 110.5 . . ?
C23T C22T H22A 110.5 . . ?
C21T C22T H22B 110.5 . . ?
C23T C22T H22B 110.5 . . ?
H22A C22T H22B 108.7 . . ?
C22T C23T C24T 105.3(5) . . ?
C22T C23T H23A 110.7 . . ?
C24T C23T H23A 110.7 . . ?
C22T C23T H23B 110.7 . . ?
C24T C23T H23B 110.7 . . ?
H23A C23T H23B 108.8 . . ?
O2 C24T C23T 105.9(4) . . ?
O2 C24T H24A 110.5 . . ?
C23T C24T H24A 110.5 . . ?
O2 C24T H24B 110.5 . . ?
C23T C24T H24B 110.5 . . ?
H24A C24T H24B 108.7 . . ?

loop_
_geom_bond_atom_site_label_1
_geom_bond_atom_site_label_2
_geom_bond_distance
_geom_bond_site_symmetry_2
_geom_bond_publ_flag
B1 C1 1.580(6) . ?
B1 C11 1.608(5) . ?
B1 C21 1.619(5) . ?
B1 H1B 1.43(3) . ?
B2 C2 1.594(6) . ?
B2 C31 1.616(6) . ?
B2 C41 1.624(5) . ?
B2 H1B 1.49(2) . ?
C1 C2 1.340(5) . ?
C1 H1 0.9500 . ?
C2 C3 1.521(5) . ?
C3 C4 1.514(6) . ?
C3 C6 1.522(6) . ?
C3 C5 1.532(6) . ?
C4 H4A 0.9800 . ?
C4 H4B 0.9800 . ?
C4 H4C 0.9800 . ?
C5 H5A 0.9800 . ?
C5 H5B 0.9800 . ?
C5 H5C 0.9800 . ?
C6 H6A 0.9800 . ?
C6 H6B 0.9800 . ?
C6 H6C 0.9800 . ?
C11 C16 1.391(5) . ?
C11 C12 1.405(5) . ?
C12 C13 1.388(5) . ?
C12 C22 1.479(5) . ?
C13 C14 1.381(5) . ?
C13 H13 0.9500 . ?
C14 C15 1.383(5) . ?
C14 H14 0.9500 . ?
C15 C16 1.403(5) . ?
C15 C17 1.537(5) . ?
C16 H16 0.9500 . ?
C17 C19A 1.446(9) . ?
C17 C20A 1.474(14) . ?
C17 C20B 1.51(2) . ?
C17 C18B 1.526(12) . ?
C17 C18A 1.578(9) . ?
C17 C19B 1.621(12) . ?
C18A H18A 0.9800 . ?
C18A H18B 0.9800 . ?
C18A H18C 0.9800 . ?
C19A H19A 0.9800 . ?
C19A H19B 0.9800 . ?
C19A H19C 0.9800 . ?
C20A H20A 0.9800 . ?
C20A H20B 0.9800 . ?
C20A H20C 0.9800 . ?
C18B H18D 0.9800 . ?
C18B H18E 0.9800 . ?
C18B H18F 0.9800 . ?
C19B H19D 0.9800 . ?
C19B H19E 0.9800 . ?
C19B H19F 0.9800 . ?
C20B H20D 0.9800 . ?
C20B H20E 0.9800 . ?
C20B H20F 0.9800 . ?
C21 C26 1.386(5) . ?
C21 C22 1.415(5) . ?
C21 K1 3.135(4) 4_666 ?
C22 C23 1.388(5) . ?
C22 K1 3.206(4) 4_666 ?
C23 C24 1.394(5) . ?
C23 H23 0.9500 . ?
C24 C25 1.388(5) . ?
C24 H24 0.9500 . ?
C25 C26 1.405(5) . ?
C25 C27 1.524(5) . ?
C26 K1 3.202(4) 4_666 ?
C26 H26 0.9500 . ?
C27 C28 1.506(5) . ?
C27 C30 1.506(6) . ?
C27 C29 1.537(6) . ?
C28 H28A 0.9800 . ?
C28 H28B 0.9800 . ?
C28 H28C 0.9800 . ?
C29 H29A 0.9800 . ?
C29 H29B 0.9800 . ?
C29 H29C 0.9800 . ?
C30 H30A 0.9800 . ?
C30 H30B 0.9800 . ?
C30 H30C 0.9800 . ?
C31 C36 1.388(5) . ?
C31 C32 1.418(5) . ?
C32 C33 1.377(5) . ?
C32 C42 1.480(5) . ?
C33 C34 1.391(5) . ?
C33 K1 3.152(4) . ?
C33 H33 0.9500 . ?
C34 C35 1.389(5) . ?
C34 K1 3.061(4) . ?
C34 H34 0.9500 . ?
C35 C36 1.402(5) . ?
C35 C37 1.536(4) . ?
C36 H36 0.9500 . ?
C37 C39A 1.522(5) . ?
C37 C38A 1.526(5) . ?
C37 C38B 1.528(8) . ?
C37 C40B 1.528(8) . ?
C37 C39B 1.532(8) . ?
C37 C40A 1.532(5) . ?
C38A H38A 0.9800 . ?
C38A H38B 0.9800 . ?
C38A H38C 0.9800 . ?
C39A H39A 0.9800 . ?
C39A H39B 0.9800 . ?
C39A H39C 0.9800 . ?
C40A H40A 0.9800 . ?
C40A H40B 0.9800 . ?
C40A H40C 0.9800 . ?
C38B H38D 0.9800 . ?
C38B H38E 0.9800 . ?
C38B H38F 0.9800 . ?
C39B H39D 0.9800 . ?
C39B H39E 0.9800 . ?
C39B H39F 0.9800 . ?
C40B H40D 0.9800 . ?
C40B H40E 0.9800 . ?
C40B H40F 0.9800 . ?
C41 C46 1.395(5) . ?
C41 C42 1.407(5) . ?
C42 C43 1.393(5) . ?
C43 C44 1.385(5) . ?
C43 H43 0.9500 . ?
C44 C45 1.390(5) . ?
C44 H44 0.9500 . ?
C45 C46 1.407(5) . ?
C45 C47 1.534(5) . ?
C46 H46 0.9500 . ?
C47 C48 1.528(6) . ?
C47 C50 1.531(6) . ?
C47 C49 1.534(6) . ?
C48 H48A 0.9800 . ?
C48 H48B 0.9800 . ?
C48 H48C 0.9800 . ?
C49 H49A 0.9800 . ?
C49 H49B 0.9800 . ?
C49 H49C 0.9800 . ?
C50 H50A 0.9800 . ?
C50 H50B 0.9800 . ?
C50 H50C 0.9800 . ?
K1 O2 2.605(3) . ?
K1 O1 2.620(3) . ?
O1 C11T 1.430(5) . ?
O1 C14T 1.432(6) . ?
C11T C12T 1.513(7) . ?
C11T H11A 0.9900 . ?
C11T H11B 0.9900 . ?
C12T C13T 1.504(8) . ?
C12T H12A 0.9900 . ?
C12T H12B 0.9900 . ?
C13T C14T 1.479(7) . ?
C13T H13A 0.9900 . ?
C13T H13B 0.9900 . ?
C14T H14A 0.9900 . ?
C14T H14B 0.9900 . ?
O2 C24T 1.408(6) . ?
O2 C21T 1.426(6) . ?
C21T C22T 1.413(8) . ?
C21T H21A 0.9900 . ?
C21T H21B 0.9900 . ?
C22T C23T 1.424(8) . ?
C22T H22A 0.9900 . ?
C22T H22B 0.9900 . ?
C23T C24T 1.466(7) . ?
C23T H23A 0.9900 . ?
C23T H23B 0.9900 . ?
C24T H24A 0.9900 . ?
C24T H24B 0.9900 . ?

loop_
_geom_torsion_atom_site_label_1
_geom_torsion_atom_site_label_2
_geom_torsion_atom_site_label_3
_geom_torsion_atom_site_label_4
_geom_torsion
_geom_torsion_site_symmetry_1
_geom_torsion_site_symmetry_2
_geom_torsion_site_symmetry_3
_geom_torsion_site_symmetry_4
_geom_torsion_publ_flag
C11 B1 C1 C2 -107.6(4) . . . . ?
C21 B1 C1 C2 124.8(4) . . . . ?
B1 C1 C2 C3 170.7(3) . . . . ?
B1 C1 C2 B2 -12.4(4) . . . . ?
C31 B2 C2 C1 126.6(4) . . . . ?
C41 B2 C2 C1 -101.1(4) . . . . ?
C31 B2 C2 C3 -56.5(5) . . . . ?
C41 B2 C2 C3 75.8(5) . . . . ?
C1 C2 C3 C4 125.3(5) . . . . ?
B2 C2 C3 C4 -51.0(5) . . . . ?
C1 C2 C3 C6 4.2(6) . . . . ?
B2 C2 C3 C6 -172.1(4) . . . . ?
C1 C2 C3 C5 -116.0(5) . . . . ?
B2 C2 C3 C5 67.7(5) . . . . ?
C1 B1 C11 C16 33.3(6) . . . . ?
C21 B1 C11 C16 173.0(4) . . . . ?
C1 B1 C11 C12 -137.0(3) . . . . ?
C21 B1 C11 C12 2.8(4) . . . . ?
C16 C11 C12 C13 1.9(5) . . . . ?
B1 C11 C12 C13 173.6(3) . . . . ?
C16 C11 C12 C22 -175.0(3) . . . . ?
B1 C11 C12 C22 -3.3(4) . . . . ?
C11 C12 C13 C14 -1.7(5) . . . . ?
C22 C12 C13 C14 174.5(4) . . . . ?
C12 C13 C14 C15 0.2(6) . . . . ?
C13 C14 C15 C16 1.0(6) . . . . ?
C13 C14 C15 C17 -177.8(4) . . . . ?
C12 C11 C16 C15 -0.7(5) . . . . ?
B1 C11 C16 C15 -170.3(4) . . . . ?
C14 C15 C16 C11 -0.7(5) . . . . ?
C17 C15 C16 C11 178.1(3) . . . . ?
C14 C15 C17 C19A -130.1(8) . . . . ?
C16 C15 C17 C19A 51.1(8) . . . . ?
C14 C15 C17 C20A 0.3(8) . . . . ?
C16 C15 C17 C20A -178.4(7) . . . . ?
C14 C15 C17 C20B 39.8(11) . . . . ?
C16 C15 C17 C20B -139.0(10) . . . . ?
C14 C15 C17 C18B 165.8(9) . . . . ?
C16 C15 C17 C18B -12.9(10) . . . . ?
C14 C15 C17 C18A 112.6(5) . . . . ?
C16 C15 C17 C18A -66.1(6) . . . . ?
C14 C15 C17 C19B -75.7(9) . . . . ?
C16 C15 C17 C19B 105.6(8) . . . . ?
C1 B1 C21 C26 -46.8(6) . . . . ?
C11 B1 C21 C26 179.3(4) . . . . ?
C1 B1 C21 C22 132.7(4) . . . . ?
C11 B1 C21 C22 -1.3(4) . . . . ?
C1 B1 C21 K1 47.2(4) . . . 4_666 ?
C11 B1 C21 K1 -86.7(3) . . . 4_666 ?
C26 C21 C22 C23 0.6(5) . . . . ?
B1 C21 C22 C23 -179.0(3) . . . . ?
K1 C21 C22 C23 -72.5(3) 4_666 . . . ?
C26 C21 C22 C12 179.0(3) . . . . ?
B1 C21 C22 C12 -0.5(4) . . . . ?
K1 C21 C22 C12 106.0(3) 4_666 . . . ?
C26 C21 C22 K1 73.0(3) . . . 4_666 ?
B1 C21 C22 K1 -106.5(3) . . . 4_666 ?
C13 C12 C22 C23 4.2(6) . . . . ?
C11 C12 C22 C23 -179.3(4) . . . . ?
C13 C12 C22 C21 -174.1(4) . . . . ?
C11 C12 C22 C21 2.4(4) . . . . ?
C13 C12 C22 K1 -93.7(4) . . . 4_666 ?
C11 C12 C22 K1 82.7(3) . . . 4_666 ?
C21 C22 C23 C24 -0.6(5) . . . . ?
C12 C22 C23 C24 -178.8(3) . . . . ?
K1 C22 C23 C24 -68.1(3) 4_666 . . . ?
C22 C23 C24 C25 -0.2(6) . . . . ?
C23 C24 C25 C26 0.9(5) . . . . ?
C23 C24 C25 C27 -179.1(4) . . . . ?
C22 C21 C26 C25 0.2(5) . . . . ?
B1 C21 C26 C25 179.6(4) . . . . ?
K1 C21 C26 C25 73.2(3) 4_666 . . . ?
C22 C21 C26 K1 -73.0(3) . . . 4_666 ?
B1 C21 C26 K1 106.4(4) . . . 4_666 ?
C24 C25 C26 C21 -1.0(5) . . . . ?
C27 C25 C26 C21 179.1(3) . . . . ?
C24 C25 C26 K1 67.0(3) . . . 4_666 ?
C27 C25 C26 K1 -113.0(3) . . . 4_666 ?
C24 C25 C27 C28 1.0(6) . . . . ?
C26 C25 C27 C28 -179.1(4) . . . . ?
C24 C25 C27 C30 123.2(5) . . . . ?
C26 C25 C27 C30 -56.9(5) . . . . ?
C24 C25 C27 C29 -117.6(4) . . . . ?
C26 C25 C27 C29 62.4(5) . . . . ?
C2 B2 C31 C36 -33.0(6) . . . . ?
C41 B2 C31 C36 -171.9(4) . . . . ?
C2 B2 C31 C32 141.2(4) . . . . ?
C41 B2 C31 C32 2.3(4) . . . . ?
C36 C31 C32 C33 -0.6(5) . . . . ?
B2 C31 C32 C33 -175.9(3) . . . . ?
C36 C31 C32 C42 173.8(3) . . . . ?
B2 C31 C32 C42 -1.5(4) . . . . ?
C31 C32 C33 C34 2.8(5) . . . . ?
C42 C32 C33 C34 -170.4(3) . . . . ?
C31 C32 C33 K1 -68.9(3) . . . . ?
C42 C32 C33 K1 117.8(3) . . . . ?
C32 C33 C34 C35 -1.6(5) . . . . ?
K1 C33 C34 C35 80.6(3) . . . . ?
C32 C33 C34 K1 -82.2(3) . . . . ?
C33 C34 C35 C36 -1.8(5) . . . . ?
K1 C34 C35 C36 75.4(3) . . . . ?
C33 C34 C35 C37 176.2(3) . . . . ?
K1 C34 C35 C37 -106.6(3) . . . . ?
C32 C31 C36 C35 -2.9(5) . . . . ?
B2 C31 C36 C35 171.0(4) . . . . ?
C34 C35 C36 C31 4.1(5) . . . . ?
C37 C35 C36 C31 -173.8(3) . . . . ?
C34 C35 C37 C39A 61.7(5) . . . . ?
C36 C35 C37 C39A -120.4(5) . . . . ?
C34 C35 C37 C38A -176.1(5) . . . . ?
C36 C35 C37 C38A 1.8(6) . . . . ?
C34 C35 C37 C38B 99.5(10) . . . . ?
C36 C35 C37 C38B -82.6(11) . . . . ?
C34 C35 C37 C40B -138.9(14) . . . . ?
C36 C35 C37 C40B 39.0(14) . . . . ?
C34 C35 C37 C39B -19.1(12) . . . . ?
C36 C35 C37 C39B 158.8(11) . . . . ?
C34 C35 C37 C40A -58.0(5) . . . . ?
C36 C35 C37 C40A 119.9(5) . . . . ?
C2 B2 C41 C46 25.4(6) . . . . ?
C31 B2 C41 C46 169.1(4) . . . . ?
C2 B2 C41 C42 -146.2(3) . . . . ?
C31 B2 C41 C42 -2.5(4) . . . . ?
C46 C41 C42 C43 3.7(5) . . . . ?
B2 C41 C42 C43 176.5(3) . . . . ?
C46 C41 C42 C32 -171.0(3) . . . . ?
B2 C41 C42 C32 1.8(4) . . . . ?
C33 C32 C42 C43 -0.6(6) . . . . ?
C31 C32 C42 C43 -174.5(3) . . . . ?
C33 C32 C42 C41 173.6(3) . . . . ?
C31 C32 C42 C41 -0.2(4) . . . . ?
C41 C42 C43 C44 -3.8(5) . . . . ?
C32 C42 C43 C44 169.9(3) . . . . ?
C42 C43 C44 C45 0.6(6) . . . . ?
C43 C44 C45 C46 2.6(6) . . . . ?
C43 C44 C45 C47 -173.5(3) . . . . ?
C42 C41 C46 C45 -0.5(5) . . . . ?
B2 C41 C46 C45 -171.4(4) . . . . ?
C44 C45 C46 C41 -2.6(5) . . . . ?
C47 C45 C46 C41 173.4(3) . . . . ?
C44 C45 C47 C48 58.4(5) . . . . ?
C46 C45 C47 C48 -117.4(4) . . . . ?
C44 C45 C47 C50 177.8(4) . . . . ?
C46 C45 C47 C50 1.9(5) . . . . ?
C44 C45 C47 C49 -61.2(5) . . . . ?
C46 C45 C47 C49 122.9(4) . . . . ?
C14T O1 C11T C12T -30.5(5) . . . . ?
K1 O1 C11T C12T 139.3(4) . . . . ?
O1 C11T C12T C13T 22.4(6) . . . . ?
C11T C12T C13T C14T -6.5(7) . . . . ?
C11T O1 C14T C13T 26.5(6) . . . . ?
K1 O1 C14T C13T -146.3(4) . . . . ?
C12T C13T C14T O1 -11.6(7) . . . . ?
C24T O2 C21T C22T 4.5(8) . . . . ?
K1 O2 C21T C22T -172.0(5) . . . . ?
O2 C21T C22T C23T -19.2(9) . . . . ?
C21T C22T C23T C24T 26.0(9) . . . . ?
C21T O2 C24T C23T 11.6(7) . . . . ?
K1 O2 C24T C23T -172.0(4) . . . . ?
C22T C23T C24T O2 -23.2(8) . . . . ?
